data_4074684
loop_
_publ_author_name
'Teo, Shihui'
'Weng, Zhiqiang'
'Hor, T. S. Andy'

_publ_section_title
;
 1,1'-P/O-Ferrocenyl Ligands in Palladium-Catalyzed Suzuki Coupling
 of Aryl Chlorides
;
_journal_coden_ASTM ORGND7
_journal_issue 5
_journal_name_full Organometallics
_journal_page_first 1199
_journal_page_last 1205
_journal_paper_doi 10.1021/om050791j
_journal_volume 25
_journal_year 2006
_chemical_formula_sum 'C74 H92 F5 Fe2 I O4 P2 Pd'
_chemical_formula_weight 1547.42
_space_group_IT_number 2
_symmetry_cell_setting triclinic
_symmetry_space_group_name_Hall '-P 1'
_symmetry_space_group_name_H-M 'P -1'
_atom_sites_solution_hydrogens geom
_atom_sites_solution_primary direct
_atom_sites_solution_secondary difmap
_audit_creation_method SHELXL-97
_cell_angle_alpha 75.9770(10)
_cell_angle_beta 76.1800(10)
_cell_angle_gamma 79.4350(10)
_cell_formula_units_Z 2
_cell_length_a 11.4379(4)
_cell_length_b 17.5926(6)
_cell_length_c 18.4657(7)
_cell_measurement_reflns_used 4275
_cell_measurement_temperature 223(2)
_cell_measurement_theta_max 21.45
_cell_measurement_theta_min 2.32
_cell_volume 3469.4(2)
_computing_cell_refinement 'Bruker SMART'
_computing_data_collection 'Bruker SMART'
_computing_data_reduction 'Bruker SAINT'
_computing_molecular_graphics 'Bruker SHELXTL'
_computing_publication_material 'Bruker SHELXTL'
_computing_structure_refinement 'SHELXL-97 (Sheldrick, 1997)'
_computing_structure_solution 'SHELXS-97 (Sheldrick, 1990)'
_diffrn_ambient_temperature 223(2)
_diffrn_measured_fraction_theta_full 0.998
_diffrn_measured_fraction_theta_max 0.998
_diffrn_measurement_device_type 'CCD area detector'
_diffrn_measurement_method 'phi and omega scans'
_diffrn_radiation_monochromator graphite
_diffrn_radiation_source 'fine-focus sealed tube'
_diffrn_radiation_type MoK\a
_diffrn_radiation_wavelength 0.71073
_diffrn_reflns_av_R_equivalents 0.0546
_diffrn_reflns_av_sigmaI/netI 0.0827
_diffrn_reflns_limit_h_max 14
_diffrn_reflns_limit_h_min -14
_diffrn_reflns_limit_k_max 22
_diffrn_reflns_limit_k_min -22
_diffrn_reflns_limit_l_max 23
_diffrn_reflns_limit_l_min -23
_diffrn_reflns_number 36447
_diffrn_reflns_theta_full 27.50
_diffrn_reflns_theta_max 27.50
_diffrn_reflns_theta_min 1.84
_exptl_absorpt_coefficient_mu 1.221
_exptl_absorpt_correction_T_max 0.9303
_exptl_absorpt_correction_T_min 0.8476
_exptl_absorpt_correction_type 'Sadabs, (Sheldrick 2001)'
_exptl_crystal_colour Red
_exptl_crystal_density_diffrn 1.481
_exptl_crystal_density_meas 0
_exptl_crystal_density_method 'not measured'
_exptl_crystal_description Block
_exptl_crystal_F_000 1588
_exptl_crystal_size_max 0.14
_exptl_crystal_size_mid 0.08
_exptl_crystal_size_min 0.06
_refine_diff_density_max 0.957
_refine_diff_density_min -0.478
_refine_diff_density_rms 0.105
_refine_ls_extinction_method none
_refine_ls_goodness_of_fit_ref 1.021
_refine_ls_hydrogen_treatment mixed
_refine_ls_matrix_type full
_refine_ls_number_parameters 804
_refine_ls_number_reflns 15871
_refine_ls_number_restraints 0
_refine_ls_restrained_S_all 1.021
_refine_ls_R_factor_all 0.0956
_refine_ls_R_factor_gt 0.0607
_refine_ls_shift/su_max 0.001
_refine_ls_shift/su_mean 0.000
_refine_ls_structure_factor_coef Fsqd
_refine_ls_weighting_details 'calc w=1/[\s^2^(Fo^2^)+(0.0515P)^2^+0.0000P] where P=(Fo^2^+2Fc^2^)/3'
_refine_ls_weighting_scheme calc
_refine_ls_wR_factor_gt 0.1150
_refine_ls_wR_factor_ref 0.1274
_reflns_number_gt 10942
_reflns_number_total 15871
_reflns_threshold_expression >2sigma(I)
_cod_data_source_file om050791jsi20050913_114655.cif
_cod_data_source_block 5112
_cod_depositor_comments
;
The following automatic conversions were performed:

'_symmetry_cell_setting' value 'Triclinic' changed to 'triclinic'
according to /home/saulius/struct/CIF-dictionaries/cif_core.dic
dictionary named 'cif_core.dic' version 2.4.1 from 2010-06-29.

Automatic conversion script
Id: cif_fix_values 1715 2011-07-08 13:25:40Z adriana 
;
_cod_original_sg_symbol_H-M P-1
_cod_database_code 4074684

loop_
_symmetry_equiv_pos_as_xyz
'x, y, z'
'-x, -y, -z'

loop_
_atom_site_label
_atom_site_type_symbol
_atom_site_fract_x
_atom_site_fract_y
_atom_site_fract_z
_atom_site_U_iso_or_equiv
_atom_site_adp_type
_atom_site_occupancy
_atom_site_symmetry_multiplicity
_atom_site_calc_flag
_atom_site_refinement_flags
Pd1 Pd -0.00891(3) 0.77187(2) 0.285316(18) 0.02540(9) Uani 1 1 d .
I1 I -0.17765(3) 0.82669(2) 0.201970(18) 0.04434(11) Uani 1 1 d .
Fe1 Fe -0.17057(6) 0.66116(4) 0.59519(3) 0.03214(16) Uani 1 1 d .
Fe2 Fe 0.47116(6) 0.77274(4) 0.13141(4) 0.03610(17) Uani 1 1 d .
P1 P -0.16033(10) 0.73606(7) 0.39468(6) 0.0266(3) Uani 1 1 d .
P2 P 0.14157(10) 0.79904(7) 0.17523(6) 0.0287(3) Uani 1 1 d .
O1 O 0.4402(3) 0.6277(2) 0.0267(2) 0.0555(10) Uani 1 1 d .
O2 O 0.6315(3) 0.6368(3) -0.0455(2) 0.0614(11) Uani 1 1 d .
O3 O -0.2610(4) 0.7510(3) 0.8041(2) 0.0699(13) Uani 1 1 d .
O4 O -0.0771(4) 0.6869(2) 0.7607(2) 0.0643(11) Uani 1 1 d .
C1 C -0.1010(4) 0.6861(3) 0.4795(2) 0.0280(10) Uani 1 1 d .
C2 C -0.0782(4) 0.6028(3) 0.5097(2) 0.0352(11) Uani 1 1 d .
H2 H -0.1067 0.5606 0.4941 0.042 Uiso 1 1 calc R
C3 C -0.0098(4) 0.5916(3) 0.5672(3) 0.0410(12) Uani 1 1 d .
H3 H 0.0184 0.5402 0.5981 0.049 Uiso 1 1 calc R
C4 C 0.0104(4) 0.6657(3) 0.5730(3) 0.0419(13) Uani 1 1 d .
H4 H 0.0563 0.6755 0.6083 0.050 Uiso 1 1 calc R
C5 C -0.0450(4) 0.7241(3) 0.5197(3) 0.0350(11) Uani 1 1 d .
H5 H -0.0447 0.7818 0.5115 0.042 Uiso 1 1 calc R
C6 C -0.3561(5) 0.6732(4) 0.6220(3) 0.0547(16) Uani 1 1 d .
H6 H -0.4103 0.6809 0.5855 0.066 Uiso 1 1 calc R
C7 C -0.3077(5) 0.6003(4) 0.6612(3) 0.0572(16) Uani 1 1 d .
H7 H -0.3220 0.5477 0.6576 0.069 Uiso 1 1 calc R
C8 C -0.2363(5) 0.6150(3) 0.7071(3) 0.0479(14) Uani 1 1 d .
H8 H -0.1911 0.5742 0.7412 0.057 Uiso 1 1 calc R
C9 C -0.2376(4) 0.6978(3) 0.6954(2) 0.0374(12) Uani 1 1 d .
C10 C -0.3129(4) 0.7343(3) 0.6425(3) 0.0451(13) Uani 1 1 d .
H10 H -0.3322 0.7919 0.6234 0.054 Uiso 1 1 calc R
C11 C -0.1777(5) 0.7390(3) 0.7365(3) 0.0493(14) Uani 1 1 d .
C12 C -0.0822(8) 0.6910(6) 0.8371(4) 0.105(3) Uani 1 1 d .
H12A H -0.0062 0.7054 0.8422 0.126 Uiso 1 1 calc R
H12B H -0.0960 0.6400 0.8715 0.126 Uiso 1 1 calc R
C13 C -0.1833(8) 0.7515(5) 0.8550(4) 0.095(3) Uani 1 1 d .
H13A H -0.2254 0.7383 0.9083 0.114 Uiso 1 1 calc R
H13B H -0.1556 0.8033 0.8452 0.114 Uiso 1 1 calc R
C14 C -0.1380(5) 0.8176(3) 0.6898(3) 0.0506(14) Uani 1 1 d .
C15 C -0.2235(6) 0.8848(4) 0.6805(4) 0.0723(19) Uani 1 1 d .
H15 H -0.3059 0.8818 0.7028 0.087 Uiso 1 1 calc R
C16 C -0.1869(8) 0.9559(4) 0.6383(5) 0.091(2) Uani 1 1 d .
H16 H -0.2446 1.0014 0.6336 0.110 Uiso 1 1 calc R
C17 C -0.0691(9) 0.9611(5) 0.6038(4) 0.091(3) Uani 1 1 d .
H17 H -0.0458 1.0095 0.5740 0.109 Uiso 1 1 calc R
C18 C 0.0152(7) 0.8958(5) 0.6125(4) 0.087(2) Uani 1 1 d .
H18 H 0.0971 0.8990 0.5889 0.105 Uiso 1 1 calc R
C19 C -0.0200(6) 0.8247(4) 0.6562(3) 0.0616(16) Uani 1 1 d .
H19 H 0.0392 0.7802 0.6627 0.074 Uiso 1 1 calc R
C20 C -0.2700(4) 0.8201(3) 0.4261(3) 0.0301(10) Uani 1 1 d .
H20 H -0.2947 0.8051 0.4823 0.036 Uiso 1 1 calc R
C21 C -0.2069(5) 0.8938(3) 0.4086(3) 0.0466(13) Uani 1 1 d .
H21A H -0.1792 0.9101 0.3533 0.056 Uiso 1 1 calc R
H21B H -0.1355 0.8815 0.4320 0.056 Uiso 1 1 calc R
C22 C -0.2932(5) 0.9618(3) 0.4390(4) 0.0584(16) Uani 1 1 d .
H22A H -0.3147 0.9476 0.4948 0.070 Uiso 1 1 calc R
H22B H -0.2524 1.0092 0.4248 0.070 Uiso 1 1 calc R
C23 C -0.4066(5) 0.9790(3) 0.4071(3) 0.0551(15) Uani 1 1 d .
H23A H -0.3856 0.9977 0.3517 0.066 Uiso 1 1 calc R
H23B H -0.4619 1.0212 0.4287 0.066 Uiso 1 1 calc R
C24 C -0.4703(5) 0.9066(3) 0.4247(3) 0.0529(14) Uani 1 1 d .
H24A H -0.5417 0.9193 0.4013 0.063 Uiso 1 1 calc R
H24B H -0.4980 0.8907 0.4800 0.063 Uiso 1 1 calc R
C25 C -0.3858(4) 0.8386(3) 0.3948(3) 0.0407(12) Uani 1 1 d .
H25A H -0.4274 0.7916 0.4096 0.049 Uiso 1 1 calc R
H25B H -0.3651 0.8525 0.3390 0.049 Uiso 1 1 calc R
C26 C -0.2449(4) 0.6676(3) 0.3732(2) 0.0285(10) Uani 1 1 d .
H26 H -0.2922 0.6999 0.3353 0.034 Uiso 1 1 calc R
C27 C -0.3373(4) 0.6265(3) 0.4386(3) 0.0343(11) Uani 1 1 d .
H27A H -0.2957 0.5942 0.4786 0.041 Uiso 1 1 calc R
H27B H -0.3976 0.6663 0.4606 0.041 Uiso 1 1 calc R
C28 C -0.4013(5) 0.5740(3) 0.4100(3) 0.0435(13) Uani 1 1 d .
H28A H -0.4559 0.5457 0.4533 0.052 Uiso 1 1 calc R
H28B H -0.4508 0.6074 0.3746 0.052 Uiso 1 1 calc R
C29 C -0.3135(6) 0.5152(3) 0.3704(3) 0.0556(15) Uani 1 1 d .
H29A H -0.3584 0.4853 0.3505 0.067 Uiso 1 1 calc R
H29B H -0.2705 0.4779 0.4072 0.067 Uiso 1 1 calc R
C30 C -0.2214(5) 0.5554(3) 0.3051(3) 0.0436(13) Uani 1 1 d .
H30A H -0.1618 0.5152 0.2832 0.052 Uiso 1 1 calc R
H30B H -0.2631 0.5877 0.2651 0.052 Uiso 1 1 calc R
C31 C -0.1564(4) 0.6074(3) 0.3326(3) 0.0352(11) Uani 1 1 d .
H31A H -0.1022 0.6355 0.2889 0.042 Uiso 1 1 calc R
H31B H -0.1064 0.5740 0.3677 0.042 Uiso 1 1 calc R
C32 C 0.1195(4) 0.7357(3) 0.3496(2) 0.0253(9) Uani 1 1 d .
C33 C 0.1679(4) 0.6584(3) 0.3713(2) 0.0286(10) Uani 1 1 d .
F33 F 0.1355(2) 0.60051(15) 0.34633(15) 0.0398(7) Uani 1 1 d .
C34 C 0.2495(4) 0.6341(3) 0.4193(3) 0.0352(11) Uani 1 1 d .
F34 F 0.2915(3) 0.55706(17) 0.43944(17) 0.0519(8) Uani 1 1 d .
C35 C 0.2853(4) 0.6895(3) 0.4478(2) 0.0367(12) Uani 1 1 d .
F35 F 0.3611(3) 0.66725(19) 0.49699(16) 0.0547(8) Uani 1 1 d .
C36 C 0.2414(4) 0.7676(3) 0.4266(3) 0.0372(11) Uani 1 1 d .
F36 F 0.2759(3) 0.82211(19) 0.45384(18) 0.0580(9) Uani 1 1 d .
C37 C 0.1611(4) 0.7890(3) 0.3781(2) 0.0326(11) Uani 1 1 d .
F37 F 0.1199(3) 0.86716(16) 0.35960(17) 0.0481(7) Uani 1 1 d .
C38 C 0.2941(4) 0.7785(3) 0.1939(2) 0.0321(11) Uani 1 1 d .
C39 C 0.3572(4) 0.7007(3) 0.2082(2) 0.0389(12) Uani 1 1 d .
H39 H 0.3329 0.6531 0.1992 0.047 Uiso 1 1 calc R
C40 C 0.4596(5) 0.7021(4) 0.2374(3) 0.0521(15) Uani 1 1 d .
H40 H 0.5188 0.6560 0.2533 0.063 Uiso 1 1 calc R
C41 C 0.4612(5) 0.7810(4) 0.2409(3) 0.0546(17) Uani 1 1 d .
H41 H 0.5229 0.8000 0.2593 0.066 Uiso 1 1 calc R
C42 C 0.3605(4) 0.8287(3) 0.2137(3) 0.0409(12) Uani 1 1 d .
H42 H 0.3396 0.8865 0.2096 0.049 Uiso 1 1 calc R
C43 C 0.4852(5) 0.7881(3) 0.0162(3) 0.0451(13) Uani 1 1 d .
H43 H 0.4176 0.7907 -0.0097 0.054 Uiso 1 1 calc R
C44 C 0.5604(4) 0.7188(3) 0.0430(3) 0.0400(12) Uani 1 1 d .
C45 C 0.6447(4) 0.7412(3) 0.0768(3) 0.0424(13) Uani 1 1 d .
H45 H 0.7093 0.7054 0.1003 0.051 Uiso 1 1 calc R
C46 C 0.6207(4) 0.8240(3) 0.0696(3) 0.0440(13) Uani 1 1 d .
H46 H 0.6653 0.8562 0.0881 0.053 Uiso 1 1 calc R
C47 C 0.5232(5) 0.8533(3) 0.0323(3) 0.0466(13) Uani 1 1 d .
H47 H 0.4873 0.9093 0.0198 0.056 Uiso 1 1 calc R
C48 C 0.5599(5) 0.6379(4) 0.0291(3) 0.0476(14) Uani 1 1 d .
C49 C 0.4407(6) 0.6175(4) -0.0472(3) 0.0666(18) Uani 1 1 d .
H49A H 0.3963 0.6640 -0.0752 0.080 Uiso 1 1 calc R
H49B H 0.4031 0.5708 -0.0442 0.080 Uiso 1 1 calc R
C50 C 0.5699(6) 0.6075(5) -0.0850(4) 0.083(2) Uani 1 1 d .
H50A H 0.5996 0.5514 -0.0842 0.100 Uiso 1 1 calc R
H50B H 0.5809 0.6363 -0.1381 0.100 Uiso 1 1 calc R
C51 C 0.6131(5) 0.5701(3) 0.0856(3) 0.0466(13) Uani 1 1 d .
C52 C 0.7370(5) 0.5488(4) 0.0750(3) 0.0555(15) Uani 1 1 d .
H52 H 0.7881 0.5760 0.0327 0.067 Uiso 1 1 calc R
C53 C 0.7870(6) 0.4874(4) 0.1262(4) 0.0678(18) Uani 1 1 d .
H53 H 0.8717 0.4736 0.1185 0.081 Uiso 1 1 calc R
C54 C 0.7143(7) 0.4469(4) 0.1877(4) 0.0720(19) Uani 1 1 d .
H54 H 0.7489 0.4055 0.2223 0.086 Uiso 1 1 calc R
C55 C 0.5904(7) 0.4669(4) 0.1989(3) 0.0650(18) Uani 1 1 d .
H55 H 0.5401 0.4385 0.2407 0.078 Uiso 1 1 calc R
C56 C 0.5398(5) 0.5284(4) 0.1490(3) 0.0542(15) Uani 1 1 d .
H56 H 0.4550 0.5424 0.1576 0.065 Uiso 1 1 calc R
C57 C 0.1499(4) 0.7353(3) 0.1063(2) 0.0346(11) Uani 1 1 d .
H57 H 0.2367 0.7230 0.0830 0.042 Uiso 1 1 calc R
C58 C 0.1030(5) 0.6565(3) 0.1482(3) 0.0455(13) Uani 1 1 d .
H58A H 0.1486 0.6311 0.1884 0.055 Uiso 1 1 calc R
H58B H 0.0173 0.6670 0.1726 0.055 Uiso 1 1 calc R
C59 C 0.1155(6) 0.6007(3) 0.0951(3) 0.0582(16) Uani 1 1 d .
H59A H 0.0811 0.5524 0.1236 0.070 Uiso 1 1 calc R
H59B H 0.2016 0.5860 0.0743 0.070 Uiso 1 1 calc R
C60 C 0.0496(6) 0.6400(4) 0.0300(4) 0.072(2) Uani 1 1 d .
H60A H 0.0621 0.6043 -0.0054 0.087 Uiso 1 1 calc R
H60B H -0.0378 0.6499 0.0505 0.087 Uiso 1 1 calc R
C61 C 0.0957(6) 0.7168(4) -0.0123(3) 0.0626(17) Uani 1 1 d .
H61A H 0.0503 0.7417 -0.0526 0.075 Uiso 1 1 calc R
H61B H 0.1815 0.7062 -0.0363 0.075 Uiso 1 1 calc R
C62 C 0.0822(5) 0.7731(3) 0.0408(3) 0.0450(13) Uani 1 1 d .
H62A H -0.0041 0.7869 0.0620 0.054 Uiso 1 1 calc R
H62B H 0.1148 0.8219 0.0119 0.054 Uiso 1 1 calc R
C63 C 0.1154(4) 0.9035(3) 0.1265(2) 0.0353(11) Uani 1 1 d .
H63 H 0.0438 0.9082 0.1036 0.042 Uiso 1 1 calc R
C64 C 0.2179(5) 0.9318(3) 0.0602(3) 0.0417(12) Uani 1 1 d .
H64A H 0.2909 0.9303 0.0797 0.050 Uiso 1 1 calc R
H64B H 0.2374 0.8962 0.0242 0.050 Uiso 1 1 calc R
C65 C 0.1802(5) 1.0156(3) 0.0190(3) 0.0530(15) Uani 1 1 d .
H65A H 0.2480 1.0334 -0.0217 0.064 Uiso 1 1 calc R
H65B H 0.1118 1.0159 -0.0045 0.064 Uiso 1 1 calc R
C66 C 0.1440(6) 1.0718(3) 0.0731(3) 0.0578(16) Uani 1 1 d .
H66A H 0.1153 1.1243 0.0457 0.069 Uiso 1 1 calc R
H66B H 0.2150 1.0761 0.0920 0.069 Uiso 1 1 calc R
C67 C 0.0441(5) 1.0436(3) 0.1403(3) 0.0523(14) Uani 1 1 d .
H67A H 0.0268 1.0793 0.1760 0.063 Uiso 1 1 calc R
H67B H -0.0302 1.0458 0.1218 0.063 Uiso 1 1 calc R
C68 C 0.0796(5) 0.9597(3) 0.1820(3) 0.0423(12) Uani 1 1 d .
H68A H 0.0111 0.9424 0.2223 0.051 Uiso 1 1 calc R
H68B H 0.1480 0.9585 0.2058 0.051 Uiso 1 1 calc R
C1S C 0.6691(11) 0.2149(8) 0.3183(8) 0.185(6) Uani 1 1 d .
H1S1 H 0.7235 0.1702 0.3389 0.277 Uiso 1 1 calc R
H1S2 H 0.5857 0.2066 0.3414 0.277 Uiso 1 1 calc R
H1S3 H 0.6855 0.2627 0.3292 0.277 Uiso 1 1 calc R
C2S C 0.687(2) 0.2223(11) 0.2418(10) 0.253(10) Uani 1 1 d .
H2S1 H 0.7613 0.2469 0.2207 0.303 Uiso 1 1 calc R
H2S2 H 0.6206 0.2621 0.2260 0.303 Uiso 1 1 calc R
C3S C 0.6973(13) 0.1587(9) 0.1977(10) 0.216(8) Uani 1 1 d .
H3S1 H 0.7273 0.1804 0.1436 0.259 Uiso 1 1 calc R
H3S2 H 0.7585 0.1153 0.2145 0.259 Uiso 1 1 calc R
C4S C 0.5900(12) 0.1271(7) 0.2045(6) 0.147(4) Uani 1 1 d .
H4S1 H 0.5310 0.1695 0.1837 0.177 Uiso 1 1 calc R
H4S2 H 0.5562 0.1093 0.2588 0.177 Uiso 1 1 calc R
C5S C 0.6032(13) 0.0597(7) 0.1658(6) 0.157(5) Uani 1 1 d .
H5S1 H 0.6295 0.0794 0.1109 0.188 Uiso 1 1 calc R
H5S2 H 0.6689 0.0202 0.1826 0.188 Uiso 1 1 calc R
C6S C 0.4991(13) 0.0203(8) 0.1769(7) 0.184(6) Uani 1 1 d .
H6S1 H 0.4767 -0.0049 0.2302 0.277 Uiso 1 1 calc R
H6S2 H 0.5185 -0.0194 0.1459 0.277 Uiso 1 1 calc R
H6S3 H 0.4319 0.0585 0.1620 0.277 Uiso 1 1 calc R

loop_
_atom_site_aniso_label
_atom_site_aniso_U_11
_atom_site_aniso_U_22
_atom_site_aniso_U_33
_atom_site_aniso_U_23
_atom_site_aniso_U_13
_atom_site_aniso_U_12
Pd1 0.02454(18) 0.0282(2) 0.02371(17) -0.00295(13) -0.00656(13) -0.00517(14)
I1 0.03254(18) 0.0610(3) 0.03634(18) 0.00128(15) -0.01259(14) -0.00635(16)
Fe1 0.0360(4) 0.0356(4) 0.0243(3) -0.0081(3) -0.0013(3) -0.0072(3)
Fe2 0.0295(4) 0.0553(5) 0.0251(3) -0.0068(3) -0.0040(3) -0.0141(3)
P1 0.0260(6) 0.0278(7) 0.0269(6) -0.0056(5) -0.0059(5) -0.0054(5)
P2 0.0299(6) 0.0317(7) 0.0251(6) -0.0035(5) -0.0063(5) -0.0078(5)
O1 0.044(2) 0.088(3) 0.045(2) -0.030(2) -0.0036(17) -0.021(2)
O2 0.049(2) 0.107(3) 0.037(2) -0.033(2) 0.0045(17) -0.026(2)
O3 0.095(3) 0.084(3) 0.038(2) -0.030(2) 0.016(2) -0.045(3)
O4 0.093(3) 0.063(3) 0.047(2) -0.007(2) -0.032(2) -0.017(2)
C1 0.022(2) 0.037(3) 0.024(2) -0.0081(19) -0.0004(17) -0.0025(19)
C2 0.036(3) 0.035(3) 0.031(2) -0.007(2) -0.003(2) 0.000(2)
C3 0.046(3) 0.041(3) 0.031(3) -0.010(2) -0.009(2) 0.010(2)
C4 0.029(3) 0.069(4) 0.030(2) -0.014(2) -0.008(2) -0.005(2)
C5 0.029(2) 0.044(3) 0.034(2) -0.013(2) -0.0005(19) -0.009(2)
C6 0.037(3) 0.093(5) 0.038(3) -0.029(3) 0.008(2) -0.021(3)
C7 0.067(4) 0.064(4) 0.044(3) -0.017(3) 0.013(3) -0.039(3)
C8 0.066(4) 0.050(4) 0.026(3) -0.009(2) 0.007(2) -0.025(3)
C9 0.044(3) 0.041(3) 0.025(2) -0.012(2) 0.007(2) -0.014(2)
C10 0.039(3) 0.055(4) 0.042(3) -0.024(3) 0.005(2) -0.005(3)
C11 0.065(4) 0.054(4) 0.030(3) -0.014(2) 0.001(2) -0.017(3)
C12 0.132(8) 0.154(9) 0.052(4) -0.023(5) -0.039(5) -0.046(7)
C13 0.155(8) 0.115(7) 0.036(4) -0.032(4) 0.009(4) -0.088(6)
C14 0.059(4) 0.058(4) 0.041(3) -0.024(3) 0.002(3) -0.020(3)
C15 0.071(5) 0.053(4) 0.092(5) -0.026(4) -0.001(4) -0.011(4)
C16 0.117(7) 0.046(4) 0.112(6) -0.020(4) -0.016(5) -0.016(4)
C17 0.126(8) 0.058(5) 0.085(5) -0.015(4) 0.012(5) -0.041(5)
C18 0.094(6) 0.078(6) 0.092(6) -0.038(5) 0.024(4) -0.046(5)
C19 0.067(4) 0.056(4) 0.068(4) -0.024(3) -0.002(3) -0.024(3)
C20 0.030(2) 0.024(2) 0.036(2) -0.0093(19) -0.0058(19) 0.0012(19)
C21 0.038(3) 0.036(3) 0.068(4) -0.021(3) -0.008(3) -0.001(2)
C22 0.060(4) 0.034(3) 0.085(4) -0.025(3) -0.006(3) -0.010(3)
C23 0.053(4) 0.036(3) 0.068(4) -0.014(3) -0.006(3) 0.012(3)
C24 0.038(3) 0.044(3) 0.075(4) -0.019(3) -0.008(3) 0.004(3)
C25 0.038(3) 0.033(3) 0.053(3) -0.015(2) -0.008(2) -0.002(2)
C26 0.030(2) 0.027(3) 0.030(2) -0.0046(19) -0.0092(18) -0.0061(19)
C27 0.031(3) 0.034(3) 0.035(3) -0.002(2) -0.005(2) -0.006(2)
C28 0.046(3) 0.052(3) 0.037(3) 0.001(2) -0.011(2) -0.027(3)
C29 0.083(4) 0.050(4) 0.046(3) -0.013(3) -0.013(3) -0.034(3)
C30 0.057(3) 0.049(3) 0.031(3) -0.017(2) -0.009(2) -0.013(3)
C31 0.039(3) 0.031(3) 0.036(3) -0.008(2) -0.008(2) -0.005(2)
C32 0.022(2) 0.035(3) 0.0175(19) -0.0052(18) -0.0040(16) -0.0031(19)
C33 0.031(2) 0.032(3) 0.025(2) -0.0067(19) -0.0068(18) -0.009(2)
F33 0.0488(17) 0.0318(16) 0.0436(16) -0.0095(12) -0.0204(13) -0.0010(13)
C34 0.029(2) 0.037(3) 0.034(2) 0.000(2) -0.004(2) -0.002(2)
F34 0.0557(19) 0.0412(19) 0.0603(19) -0.0007(14) -0.0309(16) 0.0020(15)
C35 0.032(3) 0.056(4) 0.026(2) -0.006(2) -0.0105(19) -0.012(2)
F35 0.0489(18) 0.072(2) 0.0491(18) -0.0056(16) -0.0283(15) -0.0084(16)
C36 0.033(3) 0.048(3) 0.037(3) -0.014(2) -0.009(2) -0.015(2)
F36 0.065(2) 0.063(2) 0.065(2) -0.0228(17) -0.0280(17) -0.0224(17)
C37 0.032(3) 0.036(3) 0.030(2) -0.008(2) -0.0041(19) -0.007(2)
F37 0.0570(19) 0.0347(17) 0.0601(19) -0.0098(14) -0.0244(15) -0.0092(14)
C38 0.029(2) 0.046(3) 0.019(2) -0.0034(19) 0.0005(17) -0.011(2)
C39 0.031(3) 0.054(3) 0.023(2) 0.004(2) 0.0018(19) -0.007(2)
C40 0.036(3) 0.081(5) 0.027(3) 0.003(3) -0.005(2) 0.003(3)
C41 0.033(3) 0.112(6) 0.024(3) -0.019(3) -0.008(2) -0.017(3)
C42 0.041(3) 0.056(3) 0.034(3) -0.014(2) -0.009(2) -0.018(2)
C43 0.041(3) 0.073(4) 0.021(2) -0.007(2) 0.000(2) -0.019(3)
C44 0.032(3) 0.061(4) 0.028(2) -0.010(2) 0.002(2) -0.019(2)
C45 0.029(3) 0.062(4) 0.036(3) -0.012(2) 0.002(2) -0.014(2)
C46 0.035(3) 0.060(4) 0.039(3) -0.007(2) -0.001(2) -0.027(3)
C47 0.047(3) 0.056(4) 0.032(3) 0.004(2) -0.001(2) -0.020(3)
C48 0.038(3) 0.076(4) 0.032(3) -0.019(3) 0.003(2) -0.022(3)
C49 0.066(4) 0.090(5) 0.060(4) -0.042(4) -0.019(3) -0.006(4)
C50 0.073(5) 0.140(7) 0.052(4) -0.042(4) 0.006(3) -0.046(5)
C51 0.052(3) 0.056(4) 0.041(3) -0.030(3) -0.002(2) -0.015(3)
C52 0.052(4) 0.064(4) 0.055(4) -0.027(3) 0.001(3) -0.016(3)
C53 0.061(4) 0.073(5) 0.080(5) -0.036(4) -0.017(4) -0.004(4)
C54 0.102(6) 0.062(5) 0.066(4) -0.030(4) -0.033(4) -0.005(4)
C55 0.097(6) 0.061(4) 0.044(3) -0.016(3) -0.011(3) -0.026(4)
C56 0.055(4) 0.061(4) 0.052(3) -0.028(3) 0.003(3) -0.017(3)
C57 0.032(3) 0.046(3) 0.028(2) -0.013(2) -0.0025(19) -0.008(2)
C58 0.049(3) 0.051(3) 0.041(3) -0.016(2) -0.003(2) -0.018(3)
C59 0.071(4) 0.049(4) 0.057(4) -0.023(3) 0.004(3) -0.022(3)
C60 0.068(4) 0.100(6) 0.072(4) -0.058(4) -0.015(4) -0.016(4)
C61 0.069(4) 0.084(5) 0.044(3) -0.025(3) -0.020(3) -0.008(4)
C62 0.050(3) 0.059(4) 0.031(3) -0.014(2) -0.013(2) -0.008(3)
C63 0.042(3) 0.030(3) 0.032(2) 0.002(2) -0.010(2) -0.009(2)
C64 0.045(3) 0.041(3) 0.034(3) 0.001(2) -0.001(2) -0.015(2)
C65 0.060(4) 0.047(4) 0.046(3) 0.010(3) -0.010(3) -0.019(3)
C66 0.073(4) 0.031(3) 0.067(4) 0.001(3) -0.018(3) -0.010(3)
C67 0.058(4) 0.035(3) 0.064(4) -0.010(3) -0.014(3) -0.003(3)
C68 0.046(3) 0.035(3) 0.045(3) -0.005(2) -0.007(2) -0.010(2)
C1S 0.111(9) 0.195(14) 0.188(13) 0.007(12) -0.012(9) 0.044(9)
C2S 0.39(3) 0.181(18) 0.200(18) -0.048(16) -0.062(19) -0.071(18)
C3S 0.150(13) 0.173(15) 0.251(19) 0.011(13) 0.064(12) -0.048(11)
C4S 0.180(13) 0.105(9) 0.107(8) 0.016(7) 0.012(8) 0.001(8)
C5S 0.243(16) 0.093(9) 0.090(7) -0.003(6) 0.002(8) 0.020(9)
C6S 0.230(16) 0.153(12) 0.170(12) -0.047(9) 0.012(11) -0.076(11)

loop_
_atom_type_symbol
_atom_type_description
_atom_type_scat_dispersion_real
_atom_type_scat_dispersion_imag
_atom_type_scat_source
C C 0.0033 0.0016 'International Tables Vol C Tables 4.2.6.8 and 6.1.1.4'
H H 0.0000 0.0000 'International Tables Vol C Tables 4.2.6.8 and 6.1.1.4'
O O 0.0106 0.0060 'International Tables Vol C Tables 4.2.6.8 and 6.1.1.4'
F F 0.0171 0.0103 'International Tables Vol C Tables 4.2.6.8 and 6.1.1.4'
P P 0.1023 0.0942 'International Tables Vol C Tables 4.2.6.8 and 6.1.1.4'
Fe Fe 0.3463 0.8444 'International Tables Vol C Tables 4.2.6.8 and 6.1.1.4'
Pd Pd -0.9988 1.0072 'International Tables Vol C Tables 4.2.6.8 and 6.1.1.4'
I I -0.4742 1.8119 'International Tables Vol C Tables 4.2.6.8 and 6.1.1.4'

loop_
_geom_angle_atom_site_label_1
_geom_angle_atom_site_label_2
_geom_angle_atom_site_label_3
_geom_angle
C32 Pd1 P2 90.41(11)
C32 Pd1 P1 89.88(11)
P2 Pd1 P1 176.18(4)
C32 Pd1 I1 177.10(13)
P2 Pd1 I1 89.50(3)
P1 Pd1 I1 90.40(3)
C4 Fe1 C5 40.81(19)
C4 Fe1 C9 105.5(2)
C5 Fe1 C9 115.60(19)
C4 Fe1 C7 144.8(2)
C5 Fe1 C7 173.4(2)
C9 Fe1 C7 68.4(2)
C4 Fe1 C8 112.4(2)
C5 Fe1 C8 146.2(2)
C9 Fe1 C8 40.69(19)
C7 Fe1 C8 40.2(2)
C4 Fe1 C10 130.4(2)
C5 Fe1 C10 111.0(2)
C9 Fe1 C10 40.6(2)
C7 Fe1 C10 68.3(2)
C8 Fe1 C10 68.0(2)
C4 Fe1 C3 40.2(2)
C5 Fe1 C3 68.1(2)
C9 Fe1 C3 126.7(2)
C7 Fe1 C3 114.3(2)
C8 Fe1 C3 104.9(2)
C10 Fe1 C3 166.6(2)
C4 Fe1 C6 171.2(2)
C5 Fe1 C6 135.2(2)
C9 Fe1 C6 68.3(2)
C7 Fe1 C6 40.0(2)
C8 Fe1 C6 67.4(2)
C10 Fe1 C6 40.8(2)
C3 Fe1 C6 148.6(2)
C4 Fe1 C2 68.0(2)
C5 Fe1 C2 68.15(19)
C9 Fe1 C2 166.0(2)
C7 Fe1 C2 109.3(2)
C8 Fe1 C2 128.8(2)
C10 Fe1 C2 152.7(2)
C3 Fe1 C2 40.45(18)
C6 Fe1 C2 119.6(2)
C4 Fe1 C1 68.71(17)
C5 Fe1 C1 40.82(17)
C9 Fe1 C1 150.19(19)
C7 Fe1 C1 133.3(2)
C8 Fe1 C1 169.1(2)
C10 Fe1 C1 120.2(2)
C3 Fe1 C1 68.50(18)
C6 Fe1 C1 113.4(2)
C2 Fe1 C1 40.71(17)
C40 Fe2 C41 40.5(2)
C40 Fe2 C39 40.39(19)
C41 Fe2 C39 67.6(2)
C40 Fe2 C46 124.9(2)
C41 Fe2 C46 105.1(2)
C39 Fe2 C46 163.9(2)
C40 Fe2 C45 103.6(2)
C41 Fe2 C45 112.6(2)
C39 Fe2 C45 127.4(2)
C46 Fe2 C45 40.4(2)
C40 Fe2 C43 151.0(3)
C41 Fe2 C43 168.4(3)
C39 Fe2 C43 121.8(2)
C46 Fe2 C43 67.5(2)
C45 Fe2 C43 68.0(2)
C40 Fe2 C44 115.3(2)
C41 Fe2 C44 146.7(2)
C39 Fe2 C44 109.9(2)
C46 Fe2 C44 67.8(2)
C45 Fe2 C44 40.65(18)
C43 Fe2 C44 40.3(2)
C40 Fe2 C42 68.3(2)
C41 Fe2 C42 40.4(2)
C39 Fe2 C42 67.8(2)
C46 Fe2 C42 116.7(2)
C45 Fe2 C42 146.96(19)
C43 Fe2 C42 133.7(2)
C44 Fe2 C42 172.00(19)
C40 Fe2 C47 163.9(2)
C41 Fe2 C47 128.4(2)
C39 Fe2 C47 155.4(2)
C46 Fe2 C47 40.0(2)
C45 Fe2 C47 67.9(2)
C43 Fe2 C47 40.3(2)
C44 Fe2 C47 67.8(2)
C42 Fe2 C47 110.8(2)
C40 Fe2 C38 68.12(19)
C41 Fe2 C38 67.70(18)
C39 Fe2 C38 40.37(18)
C46 Fe2 C38 152.0(2)
C45 Fe2 C38 167.6(2)
C43 Fe2 C38 114.36(19)
C44 Fe2 C38 133.14(18)
C42 Fe2 C38 40.27(18)
C47 Fe2 C38 122.4(2)
C1 P1 C26 107.6(2)
C1 P1 C20 103.6(2)
C26 P1 C20 108.8(2)
C1 P1 Pd1 114.05(14)
C26 P1 Pd1 107.32(14)
C20 P1 Pd1 115.19(15)
C38 P2 C63 108.4(2)
C38 P2 C57 102.6(2)
C63 P2 C57 108.7(2)
C38 P2 Pd1 113.31(14)
C63 P2 Pd1 110.50(16)
C57 P2 Pd1 112.99(15)
C49 O1 C48 108.4(4)
C50 O2 C48 108.8(4)
C11 O3 C13 103.2(5)
C12 O4 C11 107.3(5)
C5 C1 C2 106.4(4)
C5 C1 P1 123.8(4)
C2 C1 P1 128.7(3)
C5 C1 Fe1 68.3(2)
C2 C1 Fe1 69.6(2)
P1 C1 Fe1 135.9(2)
C3 C2 C1 108.1(4)
C3 C2 Fe1 69.0(3)
C1 C2 Fe1 69.7(2)
C4 C3 C2 108.4(4)
C4 C3 Fe1 69.2(3)
C2 C3 Fe1 70.5(3)
C3 C4 C5 108.4(4)
C3 C4 Fe1 70.6(3)
C5 C4 Fe1 69.7(3)
C4 C5 C1 108.6(4)
C4 C5 Fe1 69.5(3)
C1 C5 Fe1 70.9(2)
C7 C6 C10 108.4(5)
C7 C6 Fe1 69.8(3)
C10 C6 Fe1 69.5(3)
C6 C7 C8 108.0(5)
C6 C7 Fe1 70.2(3)
C8 C7 Fe1 69.9(3)
C7 C8 C9 108.7(5)
C7 C8 Fe1 69.9(3)
C9 C8 Fe1 69.5(3)
C10 C9 C8 107.3(5)
C10 C9 C11 126.5(5)
C8 C9 C11 126.0(5)
C10 C9 Fe1 69.9(3)
C8 C9 Fe1 69.8(3)
C11 C9 Fe1 129.1(3)
C9 C10 C6 107.5(5)
C9 C10 Fe1 69.5(3)
C6 C10 Fe1 69.7(3)
O3 C11 O4 105.5(4)
O3 C11 C9 107.5(4)
O4 C11 C9 108.8(4)
O3 C11 C14 109.9(4)
O4 C11 C14 110.6(5)
C9 C11 C14 114.1(4)
O4 C12 C13 105.7(6)
O3 C13 C12 103.3(5)
C19 C14 C15 118.0(6)
C19 C14 C11 121.9(6)
C15 C14 C11 120.2(5)
C16 C15 C14 119.9(7)
C17 C16 C15 121.1(8)
C16 C17 C18 119.6(7)
C17 C18 C19 119.9(7)
C14 C19 C18 121.6(7)
C25 C20 C21 110.8(4)
C25 C20 P1 115.1(3)
C21 C20 P1 110.2(3)
C20 C21 C22 110.9(4)
C23 C22 C21 110.5(5)
C22 C23 C24 111.6(5)
C23 C24 C25 110.9(4)
C20 C25 C24 111.3(4)
C31 C26 C27 110.9(4)
C31 C26 P1 109.9(3)
C27 C26 P1 117.8(3)
C28 C27 C26 110.6(4)
C29 C28 C27 112.4(4)
C28 C29 C30 111.7(4)
C31 C30 C29 110.9(4)
C30 C31 C26 112.3(4)
C33 C32 C37 114.7(4)
C33 C32 Pd1 124.4(3)
C37 C32 Pd1 120.8(3)
F33 C33 C32 120.4(4)
F33 C33 C34 115.8(4)
C32 C33 C34 123.7(4)
F34 C34 C35 120.3(4)
F34 C34 C33 120.6(4)
C35 C34 C33 119.1(4)
F35 C35 C36 120.1(4)
F35 C35 C34 120.5(5)
C36 C35 C34 119.4(4)
F36 C36 C35 119.9(4)
F36 C36 C37 120.7(5)
C35 C36 C37 119.4(4)
F37 C37 C36 116.7(4)
F37 C37 C32 119.6(4)
C36 C37 C32 123.7(4)
C39 C38 C42 107.0(4)
C39 C38 P2 122.6(4)
C42 C38 P2 128.9(4)
C39 C38 Fe2 68.5(3)
C42 C38 Fe2 69.2(3)
P2 C38 Fe2 137.7(2)
C40 C39 C38 109.0(5)
C40 C39 Fe2 69.6(3)
C38 C39 Fe2 71.1(3)
C39 C40 C41 107.3(5)
C39 C40 Fe2 70.0(3)
C41 C40 Fe2 69.8(3)
C40 C41 C42 108.9(5)
C40 C41 Fe2 69.7(3)
C42 C41 Fe2 70.5(3)
C41 C42 C38 107.7(5)
C41 C42 Fe2 69.0(3)
C38 C42 Fe2 70.6(3)
C44 C43 C47 108.4(5)
C44 C43 Fe2 69.9(3)
C47 C43 Fe2 70.3(3)
C43 C44 C45 107.7(5)
C43 C44 C48 125.3(5)
C45 C44 C48 126.6(5)
C43 C44 Fe2 69.8(3)
C45 C44 Fe2 69.4(3)
C48 C44 Fe2 131.8(3)
C46 C45 C44 107.4(5)
C46 C45 Fe2 69.8(3)
C44 C45 Fe2 70.0(3)
C47 C46 C45 109.1(5)
C47 C46 Fe2 70.7(3)
C45 C46 Fe2 69.8(3)
C46 C47 C43 107.5(5)
C46 C47 Fe2 69.4(3)
C43 C47 Fe2 69.4(3)
O1 C48 O2 106.5(4)
O1 C48 C44 110.2(4)
O2 C48 C44 106.0(4)
O1 C48 C51 110.7(4)
O2 C48 C51 108.8(4)
C44 C48 C51 114.2(4)
O1 C49 C50 105.2(5)
O2 C50 C49 106.8(5)
C52 C51 C56 118.3(6)
C52 C51 C48 119.7(5)
C56 C51 C48 122.0(5)
C51 C52 C53 120.4(6)
C54 C53 C52 120.7(6)
C53 C54 C55 119.7(7)
C54 C55 C56 120.2(6)
C55 C56 C51 120.7(6)
C58 C57 C62 108.9(4)
C58 C57 P2 110.4(3)
C62 C57 P2 115.1(3)
C59 C58 C57 112.3(4)
C58 C59 C60 110.4(5)
C61 C60 C59 110.9(5)
C60 C61 C62 111.5(5)
C61 C62 C57 110.9(4)
C68 C63 C64 110.8(4)
C68 C63 P2 112.5(3)
C64 C63 P2 115.4(3)
C65 C64 C63 110.5(4)
C66 C65 C64 111.3(4)
C65 C66 C67 111.3(5)
C68 C67 C66 112.0(5)
C67 C68 C63 110.3(4)
C1S C2S C3S 128.3(18)
C4S C3S C2S 116.0(14)
C3S C4S C5S 115.7(13)
C6S C5S C4S 118.1(12)

loop_
_geom_bond_atom_site_label_1
_geom_bond_atom_site_label_2
_geom_bond_distance
Pd1 C32 2.024(4)
Pd1 P2 2.3415(12)
Pd1 P1 2.3638(11)
Pd1 I1 2.6535(4)
Fe1 C4 2.025(5)
Fe1 C5 2.028(4)
Fe1 C9 2.035(4)
Fe1 C7 2.039(5)
Fe1 C8 2.040(5)
Fe1 C10 2.042(5)
Fe1 C3 2.042(5)
Fe1 C6 2.044(5)
Fe1 C2 2.062(5)
Fe1 C1 2.062(4)
Fe2 C40 2.037(5)
Fe2 C41 2.037(5)
Fe2 C39 2.042(4)
Fe2 C46 2.043(5)
Fe2 C45 2.043(5)
Fe2 C43 2.049(5)
Fe2 C44 2.051(5)
Fe2 C42 2.057(5)
Fe2 C47 2.061(5)
Fe2 C38 2.076(4)
P1 C1 1.818(4)
P1 C26 1.841(4)
P1 C20 1.867(4)
P2 C38 1.814(5)
P2 C63 1.845(5)
P2 C57 1.865(5)
O1 C49 1.416(6)
O1 C48 1.425(6)
O2 C50 1.361(7)
O2 C48 1.427(6)
O3 C11 1.413(6)
O3 C13 1.441(8)
O4 C12 1.417(7)
O4 C11 1.423(7)
C1 C5 1.427(6)
C1 C2 1.434(6)
C2 C3 1.419(6)
C3 C4 1.397(7)
C4 C5 1.413(7)
C6 C7 1.398(8)
C6 C10 1.424(7)
C7 C8 1.402(7)
C8 C9 1.417(7)
C9 C10 1.415(7)
C9 C11 1.506(7)
C11 C14 1.525(7)
C12 C13 1.455(11)
C14 C19 1.359(8)
C14 C15 1.394(8)
C15 C16 1.382(9)
C16 C17 1.354(10)
C17 C18 1.362(10)
C18 C19 1.386(9)
C20 C25 1.519(6)
C20 C21 1.529(6)
C21 C22 1.532(7)
C22 C23 1.503(8)
C23 C24 1.512(7)
C24 C25 1.520(7)
C26 C31 1.528(6)
C26 C27 1.532(6)
C27 C28 1.527(6)
C28 C29 1.499(7)
C29 C30 1.521(7)
C30 C31 1.517(6)
C32 C33 1.371(6)
C32 C37 1.380(6)
C33 F33 1.355(5)
C33 C34 1.380(6)
C34 F34 1.344(5)
C34 C35 1.376(7)
C35 F35 1.345(5)
C35 C36 1.368(7)
C36 F36 1.340(5)
C36 C37 1.376(6)
C37 F37 1.357(5)
C38 C39 1.421(7)
C38 C42 1.422(6)
C39 C40 1.408(7)
C40 C41 1.410(8)
C41 C42 1.415(7)
C43 C44 1.414(7)
C43 C47 1.415(7)
C44 C45 1.422(7)
C44 C48 1.508(7)
C45 C46 1.411(7)
C46 C47 1.403(7)
C48 C51 1.522(8)
C49 C50 1.474(8)
C51 C52 1.377(7)
C51 C56 1.397(7)
C52 C53 1.388(8)
C53 C54 1.365(9)
C54 C55 1.374(9)
C55 C56 1.378(8)
C57 C58 1.537(6)
C57 C62 1.541(6)
C58 C59 1.515(7)
C59 C60 1.527(8)
C60 C61 1.506(8)
C61 C62 1.520(7)
C63 C68 1.529(7)
C63 C64 1.535(6)
C64 C65 1.522(7)
C65 C66 1.508(8)
C66 C67 1.524(7)
C67 C68 1.522(7)
C1S C2S 1.356(16)
C2S C3S 1.508(19)
C3S C4S 1.404(16)
C4S C5S 1.494(14)
C5S C6S 1.434(15)
